data_4089263
loop_
_publ_author_name
'Song, Li-Cheng'
'Zhang, Long-Duo'
'Liu, Bei-Bei'
'Ding, Shu-Da'
'Chen, Hao'
'Xu, Xiu-Fang'
'Fan, Gui-Lan'

_publ_section_title
;
 Synthetic and Structural Studies on Linear and Macrocyclic Pd- and
 Pt-Bridged Butterfly Fe/S Cluster Complexes
;
_journal_issue 7
_journal_name_full Organometallics
_journal_page_first 1419
_journal_paper_doi 10.1021/acs.organomet.7b00117
_journal_volume 36
_journal_year 2017
_chemical_formula_moiety 'C54 H38 Fe4 O12 P2 Pt S6'
_chemical_formula_sum 'C54 H38 Fe4 O12 P2 Pt S6'
_chemical_formula_weight 1551.63
_space_group_crystal_system monoclinic
_space_group_IT_number 14
_space_group_name_Hall '-P 2yn'
_space_group_name_H-M_alt 'P 1 21/n 1'
_atom_sites_solution_hydrogens mixed
_audit_creation_date 2017-02-14
_audit_creation_method
;
Olex2 1.2
(compiled 2015.01.26 svn.r3150 for OlexSys, GUI svn.r4998)
;
_cell_angle_alpha 90
_cell_angle_beta 108.993(5)
_cell_angle_gamma 90
_cell_formula_units_Z 4
_cell_length_a 14.633(4)
_cell_length_b 23.032(5)
_cell_length_c 22.401(5)
_cell_measurement_reflns_used 25986
_cell_measurement_temperature 113
_cell_measurement_theta_max 27.9
_cell_measurement_theta_min 1.7
_cell_volume 7139(3)
_computing_cell_refinement
;
CrystalClear-SM Expert 2.0 r4 (Rigaku, 2009)
;
_computing_data_collection
;
CrystalClear-SM Expert 2.0 r4 (Rigaku, 2009)
;
_computing_data_reduction
;
CrystalClear-SM Expert 2.0 r4 (Rigaku, 2009)
;
_computing_molecular_graphics 'Olex2 (Dolomanov et al., 2009)'
_computing_publication_material 'Olex2 (Dolomanov et al., 2009)'
_computing_structure_refinement 'XL (Sheldrick, 2008)'
_diffrn_ambient_temperature 113
_diffrn_detector CCD
_diffrn_detector_area_resol_mean 28.5714
_diffrn_measured_fraction_theta_full 0.999
_diffrn_measured_fraction_theta_max 0.999
_diffrn_measurement_details
;
scan:
	Number of images: 90
	           Slice: -110.0000 - 70.0000
	     Image width: 2.0000
	        Exp time: 4.0000
	   Rotation axis: Omega
	           Omega: 0.0000
	             Chi: 45.0000
	             Phi: 0.0000
	             XTD: 44.9900
	          2theta: -20.0264
scan:
	Number of images: 70
	           Slice: -110.0000 - 30.0000
	     Image width: 2.0000
	        Exp time: 4.0000
	   Rotation axis: Omega
	           Omega: 0.0000
	             Chi: 45.0000
	             Phi: 90.0000
	             XTD: 44.9900
	          2theta: -20.0264
scan:
	Number of images: 60
	           Slice: -110.0000 - 10.0000
	     Image width: 2.0000
	        Exp time: 4.0000
	   Rotation axis: Omega
	           Omega: 0.0000
	             Chi: 45.0000
	             Phi: 180.0000
	             XTD: 44.9900
	          2theta: -20.0264
;
_diffrn_measurement_device
;
AFC10: Fixed Chi 2 circle
;
_diffrn_measurement_device_type
;
Rigaku Saturn724+ (2x2 bin mode)
;
_diffrn_measurement_method 'profile data from \w-scans'
_diffrn_measurement_specimen_support Fiber
_diffrn_orient_matrix_type d*Trek
_diffrn_orient_matrix_UB_11 -0.067152
_diffrn_orient_matrix_UB_12 0.005235
_diffrn_orient_matrix_UB_13 -0.026209
_diffrn_orient_matrix_UB_21 -0.001546
_diffrn_orient_matrix_UB_22 0.041619
_diffrn_orient_matrix_UB_23 0.012273
_diffrn_orient_matrix_UB_31 0.002156
_diffrn_orient_matrix_UB_32 0.013414
_diffrn_orient_matrix_UB_33 -0.045214
_diffrn_radiation_monochromator Multilayer
_diffrn_radiation_type MoK\a
_diffrn_radiation_wavelength 0.71073
_diffrn_reflns_av_R_equivalents 0.0613
_diffrn_reflns_av_unetI/netI 0.0532
_diffrn_reflns_Laue_measured_fraction_full 0.999
_diffrn_reflns_Laue_measured_fraction_max 0.999
_diffrn_reflns_limit_h_max 17
_diffrn_reflns_limit_h_min -17
_diffrn_reflns_limit_k_max 27
_diffrn_reflns_limit_k_min -27
_diffrn_reflns_limit_l_max 22
_diffrn_reflns_limit_l_min -26
_diffrn_reflns_number 59960
_diffrn_reflns_point_group_measured_fraction_full 0.999
_diffrn_reflns_point_group_measured_fraction_max 0.999
_diffrn_reflns_theta_full 25.009
_diffrn_reflns_theta_max 25.009
_diffrn_reflns_theta_min 1.717
_diffrn_source 'Rotating Anode'
_diffrn_source_current 24.0
_diffrn_source_power 1.2
_diffrn_source_voltage 50.0
_exptl_absorpt_coefficient_mu 3.015
_exptl_absorpt_correction_T_max 1.000
_exptl_absorpt_correction_T_min 0.611
_exptl_absorpt_correction_type multi-scan
_exptl_crystal_colour Colorless
_exptl_crystal_density_diffrn 1.444
_exptl_crystal_density_method "'not measured'"
_exptl_crystal_description Prism
_exptl_crystal_F_000 3064
_exptl_crystal_size_max 0.24
_exptl_crystal_size_mid 0.2
_exptl_crystal_size_min 0.18
_refine_diff_density_max 1.763
_refine_diff_density_min -1.259
_refine_diff_density_rms 0.105
_refine_ls_extinction_method none
_refine_ls_goodness_of_fit_ref 1.049
_refine_ls_hydrogen_treatment constr
_refine_ls_matrix_type full
_refine_ls_number_parameters 701
_refine_ls_number_reflns 12579
_refine_ls_number_restraints 0
_refine_ls_restrained_S_all 1.049
_refine_ls_R_factor_all 0.0414
_refine_ls_R_factor_gt 0.0361
_refine_ls_shift/su_max 0.003
_refine_ls_shift/su_mean 0.000
_refine_ls_structure_factor_coef Fsqd
_refine_ls_weighting_details 'w=1/[\s^2^(Fo^2^)+(0.0447P)^2^+3.5629P] where P=(Fo^2^+2Fc^2^)/3'
_refine_ls_weighting_scheme calc
_refine_ls_wR_factor_gt 0.0921
_refine_ls_wR_factor_ref 0.0952
_reflns_Friedel_coverage 0.000
_reflns_number_gt 11047
_reflns_number_total 12579
_reflns_threshold_expression 'I > 2\s(I)'
_cod_data_source_file om7b00117_si_002.cif
_cod_data_source_block 3
_cod_depositor_comments
;
The following automatic conversions were performed:

data item '_exptl_absorpt_correction_type' value 'Multi-scan' was
changed to 'multi-scan' in accordance with the
/home/saulius/struct/COD-crude-data/automatic-downloads/DataCite-retrospective/ACS/depositions/lib/dictionaries/cif_core.dic
dictionary named 'cif_core.dic' version 2.4.2 last updated on
2011-04-26.

Automatic conversion script
Id: cif_fix_values 6909 2019-04-08 15:41:33Z antanas 
;
_cod_database_code 4089263
_shelx_space_group_comment
;
The symmetry employed for this shelxl refinement is uniquely defined
by the following loop, which should always be used as a source of
symmetry information in preference to the above space-group names.
They are only intended as comments.
;
_shelx_estimated_absorpt_t_max 0.613
_shelx_estimated_absorpt_t_min 0.531
_olex2_refinement_description
;
1. Fixed Uiso
 At 1.2 times of:
  All C(H) groups, All C(H,H) groups
 At 1.5 times of:
  All C(H,H,H) groups
2.a Riding coordinates:
 C54(H54A,H54B,H54C)
2.b Secondary CH2 refined with riding coordinates:
 C33(H33A,H33B), C34(H34A,H34B)
2.c Aromatic/amide H refined with riding coordinates:
 C14(H14), C15(H15), C17(H17), C18(H18), C22(H22), C23(H23), C24(H24),
 C25(H25), C26(H26), C28(H28), C29(H29), C30(H30), C31(H31), C32(H32), C36(H36),
  C37(H37), C38(H38), C39(H39), C40(H40), C44(H44), C45(H45), C46(H46),
 C42(H42), C43(H43), C49(H49), C50(H50), C52(H52), C53(H53)
2.d Fitted hexagon refined as free rotating group:
 C44(C45,C46,C41,C42,C43)
2.e Idealised Me refined as rotating group:
 C19(H19A,H19B,H19C)
;
_shelx_shelxl_version_number 2014/7
_olex2_submission_special_instructions 'No special instructions were received'

loop_
_space_group_symop_operation_xyz
'x, y, z'
'-x+1/2, y+1/2, -z+1/2'
'-x, -y, -z'
'x-1/2, -y-1/2, z-1/2'

loop_
_atom_site_label
_atom_site_type_symbol
_atom_site_fract_x
_atom_site_fract_y
_atom_site_fract_z
_atom_site_U_iso_or_equiv
_atom_site_adp_type
_atom_site_occupancy
_atom_site_site_symmetry_order
_atom_site_calc_flag
_atom_site_refinement_flags_posn
Pt1 Pt 0.21611(2) 0.08116(2) 0.79445(2) 0.02122(7) Uani 1 1 d .
Fe1 Fe 0.51251(5) 0.24256(3) 0.85871(3) 0.03161(16) Uani 1 1 d .
Fe2 Fe 0.41704(5) 0.24262(3) 0.93901(3) 0.02853(15) Uani 1 1 d .
Fe3 Fe -0.12187(4) 0.20083(3) 0.78150(3) 0.02627(15) Uani 1 1 d .
Fe4 Fe -0.02050(4) 0.25407(3) 0.72224(3) 0.02539(15) Uani 1 1 d .
P1 P 0.19744(9) 0.02668(5) 0.70738(5) 0.0315(3) Uani 1 1 d .
P2 P 0.25853(8) -0.00261(5) 0.84930(5) 0.0275(3) Uani 1 1 d .
S1 S 0.55089(8) 0.18970(5) 0.94794(5) 0.0322(3) Uani 1 1 d .
S2 S 0.39810(8) 0.17091(5) 0.82185(5) 0.0288(2) Uani 1 1 d .
S3 S 0.25755(8) 0.14075(5) 0.88570(5) 0.0256(2) Uani 1 1 d .
S4 S 0.15805(7) 0.16633(4) 0.73496(5) 0.0237(2) Uani 1 1 d .
S5 S 0.00958(8) 0.14077(5) 0.79507(5) 0.0258(2) Uani 1 1 d .
S6 S -0.00397(8) 0.26483(5) 0.82551(5) 0.0292(2) Uani 1 1 d .
O1 O 0.3794(3) 0.32234(16) 0.77094(18) 0.0561(10) Uani 1 1 d .
O2 O 0.6183(3) 0.18849(19) 0.78221(18) 0.0582(11) Uani 1 1 d .
O3 O 0.6465(3) 0.33794(18) 0.91282(18) 0.0633(11) Uani 1 1 d .
O4 O 0.5243(3) 0.34108(15) 1.01439(17) 0.0521(10) Uani 1 1 d .
O5 O 0.3406(3) 0.20088(15) 1.03723(16) 0.0504(10) Uani 1 1 d .
O6 O 0.2560(3) 0.31606(16) 0.86502(18) 0.0548(10) Uani 1 1 d .
O7 O -0.1697(3) 0.15117(18) 0.88804(18) 0.0632(11) Uani 1 1 d .
O8 O -0.2344(3) 0.12416(18) 0.67964(17) 0.0579(10) Uani 1 1 d .
O9 O -0.2786(3) 0.28646(17) 0.7455(2) 0.0656(12) Uani 1 1 d .
O10 O -0.0930(3) 0.18634(15) 0.60550(15) 0.0464(9) Uani 1 1 d .
O11 O -0.1565(3) 0.35174(15) 0.67447(17) 0.0525(10) Uani 1 1 d .
O12 O 0.1438(2) 0.32203(15) 0.71239(18) 0.0476(9) Uani 1 1 d .
C1 C 0.4316(3) 0.2910(2) 0.8043(2) 0.0393(12) Uani 1 1 d .
C2 C 0.5788(3) 0.2107(2) 0.8130(2) 0.0412(12) Uani 1 1 d .
C3 C 0.5948(4) 0.3004(2) 0.8924(2) 0.0426(13) Uani 1 1 d .
C4 C 0.4845(4) 0.3024(2) 0.9851(2) 0.0395(12) Uani 1 1 d .
C5 C 0.3706(4) 0.21738(19) 0.9994(2) 0.0360(11) Uani 1 1 d .
C6 C 0.3187(4) 0.2882(2) 0.8942(2) 0.0350(11) Uani 1 1 d .
C7 C -0.1503(3) 0.1706(2) 0.8472(2) 0.0375(11) Uani 1 1 d .
C8 C -0.1903(3) 0.1542(2) 0.7197(2) 0.0386(12) Uani 1 1 d .
C9 C -0.2160(3) 0.2535(2) 0.7604(2) 0.0388(12) Uani 1 1 d .
C10 C -0.0651(3) 0.2142(2) 0.6506(2) 0.0330(11) Uani 1 1 d .
C11 C -0.1054(3) 0.3141(2) 0.6942(2) 0.0357(11) Uani 1 1 d .
C12 C 0.0809(3) 0.29474(19) 0.7156(2) 0.0334(11) Uani 1 1 d .
C13 C 0.6590(3) 0.2151(2) 1.0076(2) 0.0377(11) Uani 1 1 d .
C14 C 0.6621(3) 0.2227(2) 1.0692(2) 0.0353(11) Uani 1 1 d .
H14 H 0.6049 0.2182 1.0800 0.042 Uiso 1 1 calc R
C15 C 0.7488(4) 0.2370(2) 1.1157(2) 0.0441(13) Uani 1 1 d .
H15 H 0.7494 0.2435 1.1577 0.053 Uiso 1 1 calc R
C16 C 0.8338(4) 0.2420(3) 1.1019(2) 0.0510(14) Uani 1 1 d .
C17 C 0.8293(4) 0.2356(3) 1.0402(3) 0.0627(18) Uani 1 1 d .
H17 H 0.8864 0.2405 1.0293 0.075 Uiso 1 1 calc R
C18 C 0.7426(4) 0.2220(3) 0.9929(2) 0.0542(15) Uani 1 1 d .
H18 H 0.7414 0.2175 0.9505 0.065 Uiso 1 1 calc R
C19 C 0.9295(4) 0.2553(3) 1.1531(3) 0.071(2) Uani 1 1 d .
H19A H 0.9604 0.2188 1.1718 0.107 Uiso 1 1 calc GR
H19B H 0.9176 0.2794 1.1859 0.107 Uiso 1 1 calc GR
H19C H 0.9720 0.2761 1.1345 0.107 Uiso 1 1 calc GR
C20 C 0.3507(3) 0.18043(17) 0.87986(19) 0.0246(9) Uani 1 1 d .
C21 C 0.2662(4) 0.0559(2) 0.6600(2) 0.0386(12) Uani 1 1 d .
C22 C 0.3681(4) 0.0591(3) 0.6869(3) 0.0622(17) Uani 1 1 d .
H22 H 0.3989 0.0440 0.7280 0.075 Uiso 1 1 calc R
C23 C 0.4235(5) 0.0844(3) 0.6537(4) 0.077(2) Uani 1 1 d .
H23 H 0.4917 0.0873 0.6721 0.092 Uiso 1 1 calc R
C24 C 0.3767(6) 0.1055(3) 0.5924(3) 0.079(2) Uani 1 1 d .
H24 H 0.4134 0.1193 0.5674 0.095 Uiso 1 1 calc R
C25 C 0.2752(5) 0.1059(3) 0.5685(3) 0.0659(18) Uani 1 1 d .
H25 H 0.2434 0.1225 0.5283 0.079 Uiso 1 1 calc R
C26 C 0.2212(4) 0.0825(2) 0.6028(2) 0.0485(14) Uani 1 1 d .
H26 H 0.1526 0.0848 0.5870 0.058 Uiso 1 1 calc R
C27 C 0.0769(3) 0.01360(19) 0.6533(2) 0.0366(12) Uani 1 1 d .
C28 C -0.0015(4) 0.0425(2) 0.6602(2) 0.0502(14) Uani 1 1 d .
H28 H 0.0073 0.0690 0.6940 0.060 Uiso 1 1 calc R
C29 C -0.0937(4) 0.0328(3) 0.6177(3) 0.0652(18) Uani 1 1 d .
H29 H -0.1474 0.0533 0.6223 0.078 Uiso 1 1 calc R
C30 C -0.1071(5) -0.0066(3) 0.5689(3) 0.072(2) Uani 1 1 d .
H30 H -0.1701 -0.0142 0.5406 0.086 Uiso 1 1 calc R
C31 C -0.0291(4) -0.0341(3) 0.5619(3) 0.0657(18) Uani 1 1 d .
H31 H -0.0379 -0.0603 0.5277 0.079 Uiso 1 1 calc R
C32 C 0.0629(4) -0.0248(2) 0.6038(2) 0.0511(15) Uani 1 1 d .
H32 H 0.1165 -0.0448 0.5985 0.061 Uiso 1 1 calc R
C33 C 0.2463(4) -0.04584(19) 0.7350(2) 0.0377(12) Uani 1 1 d .
H33A H 0.2208 -0.0748 0.7010 0.045 Uiso 1 1 calc R
H33B H 0.3177 -0.0455 0.7471 0.045 Uiso 1 1 calc R
C34 C 0.2162(3) -0.0613(2) 0.7911(2) 0.0369(12) Uani 1 1 d .
H34A H 0.2454 -0.0987 0.8094 0.044 Uiso 1 1 calc R
H34B H 0.1450 -0.0649 0.7784 0.044 Uiso 1 1 calc R
C35 C 0.2043(3) -0.01626(19) 0.9094(2) 0.0337(11) Uani 1 1 d .
C36 C 0.1468(4) 0.0242(3) 0.9248(3) 0.0680(19) Uani 1 1 d .
H36 H 0.1309 0.0593 0.9013 0.082 Uiso 1 1 calc R
C37 C 0.1110(5) 0.0141(3) 0.9755(4) 0.087(2) Uani 1 1 d .
H37 H 0.0744 0.0433 0.9873 0.105 Uiso 1 1 calc R
C38 C 0.1281(5) -0.0356(3) 1.0064(3) 0.078(2) Uani 1 1 d .
H38 H 0.0987 -0.0440 1.0375 0.094 Uiso 1 1 calc R
C39 C 0.1855(7) -0.0728(4) 0.9938(4) 0.117(4) Uani 1 1 d .
H39 H 0.2019 -0.1070 1.0186 0.141 Uiso 1 1 calc R
C40 C 0.2240(6) -0.0649(3) 0.9456(4) 0.099(3) Uani 1 1 d .
H40 H 0.2648 -0.0939 0.9378 0.119 Uiso 1 1 calc R
C44 C 0.5855(2) -0.0330(2) 0.9409(2) 0.074(2) Uani 1 1 d .
H44 H 0.6529 -0.0389 0.9602 0.088 Uiso 1 1 calc R
C45 C 0.5488(2) 0.02313(17) 0.9299(3) 0.120(4) Uani 1 1 d G
H45 H 0.5911 0.0555 0.9416 0.144 Uiso 1 1 calc R
C46 C 0.4501(2) 0.03190(12) 0.9016(2) 0.091(3) Uani 1 1 d G
H46 H 0.4250 0.0702 0.8941 0.109 Uiso 1 1 calc R
C41 C 0.38806(19) -0.01543(14) 0.88446(17) 0.0322(11) Uani 1 1 d G
C42 C 0.4248(3) -0.07152(12) 0.8955(2) 0.097(3) Uani 1 1 d G
H42 H 0.3824 -0.1039 0.8838 0.116 Uiso 1 1 calc R
C43 C 0.5235(3) -0.08028(14) 0.9238(3) 0.106(3) Uani 1 1 d G
H43 H 0.5485 -0.1186 0.9313 0.127 Uiso 1 1 calc R
C47 C 0.0572(3) 0.18354(17) 0.75181(18) 0.0228(9) Uani 1 1 d .
C48 C -0.0470(3) 0.3329(2) 0.8438(2) 0.0352(11) Uani 1 1 d .
C49 C -0.1104(4) 0.3358(2) 0.8779(3) 0.0513(14) Uani 1 1 d .
H49 H -0.1376 0.3010 0.8876 0.062 Uiso 1 1 calc R
C50 C -0.1350(4) 0.3882(3) 0.8981(3) 0.0589(16) Uani 1 1 d .
H50 H -0.1794 0.3890 0.9210 0.071 Uiso 1 1 calc R
C51 C -0.0966(4) 0.4388(3) 0.8858(3) 0.0585(16) Uani 1 1 d .
C52 C -0.0338(5) 0.4361(3) 0.8518(4) 0.077(2) Uani 1 1 d .
H52 H -0.0066 0.4711 0.8426 0.093 Uiso 1 1 calc R
C53 C -0.0086(4) 0.3836(2) 0.8304(3) 0.0609(17) Uani 1 1 d .
H53 H 0.0348 0.3829 0.8068 0.073 Uiso 1 1 calc R
C54 C -0.1220(5) 0.4963(3) 0.9094(4) 0.091(2) Uani 1 1 d .
H54A H -0.1798 0.5125 0.8780 0.136 Uiso 1 1 d R
H54B H -0.0679 0.5234 0.9162 0.136 Uiso 1 1 d R
H54C H -0.1348 0.4902 0.9493 0.136 Uiso 1 1 d R

loop_
_atom_site_aniso_label
_atom_site_aniso_U_11
_atom_site_aniso_U_22
_atom_site_aniso_U_33
_atom_site_aniso_U_23
_atom_site_aniso_U_13
_atom_site_aniso_U_12
Pt1 0.02405(11) 0.02070(10) 0.01799(10) -0.00012(6) 0.00556(8) 0.00368(6)
Fe1 0.0260(4) 0.0428(4) 0.0240(3) 0.0051(3) 0.0053(3) -0.0067(3)
Fe2 0.0318(4) 0.0274(3) 0.0253(3) -0.0010(2) 0.0078(3) -0.0047(3)
Fe3 0.0227(3) 0.0310(3) 0.0281(3) 0.0026(3) 0.0123(3) 0.0009(3)
Fe4 0.0243(3) 0.0251(3) 0.0296(3) 0.0066(2) 0.0126(3) 0.0041(2)
P1 0.0381(7) 0.0315(6) 0.0216(6) -0.0036(5) 0.0050(5) 0.0111(5)
P2 0.0330(7) 0.0213(6) 0.0243(6) 0.0019(4) 0.0039(5) 0.0059(5)
S1 0.0315(7) 0.0383(7) 0.0224(6) 0.0012(5) 0.0028(5) 0.0002(5)
S2 0.0243(6) 0.0397(6) 0.0224(6) -0.0007(4) 0.0077(5) -0.0041(5)
S3 0.0288(6) 0.0276(6) 0.0219(6) -0.0047(4) 0.0104(5) -0.0049(4)
S4 0.0236(6) 0.0252(5) 0.0248(6) 0.0059(4) 0.0113(5) 0.0050(4)
S5 0.0252(6) 0.0267(6) 0.0278(6) 0.0062(4) 0.0118(5) 0.0021(4)
S6 0.0263(6) 0.0318(6) 0.0310(6) -0.0031(4) 0.0114(5) 0.0006(5)
O1 0.054(2) 0.056(2) 0.052(2) 0.0237(19) 0.0092(19) 0.004(2)
O2 0.032(2) 0.091(3) 0.055(3) -0.005(2) 0.0203(19) 0.000(2)
O3 0.063(3) 0.069(3) 0.053(2) -0.003(2) 0.012(2) -0.035(2)
O4 0.065(3) 0.035(2) 0.053(2) -0.0071(17) 0.0141(19) -0.0198(18)
O5 0.078(3) 0.050(2) 0.033(2) -0.0133(16) 0.0309(19) -0.0187(19)
O6 0.053(2) 0.051(2) 0.057(2) 0.0094(19) 0.013(2) 0.017(2)
O7 0.069(3) 0.088(3) 0.049(2) 0.018(2) 0.041(2) -0.003(2)
O8 0.048(2) 0.071(3) 0.047(2) -0.015(2) 0.0042(19) -0.015(2)
O9 0.036(2) 0.050(2) 0.114(4) 0.016(2) 0.030(2) 0.0121(19)
O10 0.062(2) 0.044(2) 0.030(2) 0.0034(16) 0.0108(18) 0.0024(18)
O11 0.054(2) 0.050(2) 0.057(2) 0.0221(18) 0.0231(19) 0.0257(19)
O12 0.041(2) 0.040(2) 0.071(3) 0.0083(17) 0.0302(19) -0.0040(17)
C1 0.031(3) 0.049(3) 0.035(3) 0.012(2) 0.007(2) -0.008(2)
C2 0.023(3) 0.058(3) 0.037(3) 0.004(2) 0.001(2) -0.004(2)
C3 0.039(3) 0.055(3) 0.033(3) 0.004(2) 0.010(2) -0.014(3)
C4 0.045(3) 0.033(3) 0.038(3) 0.002(2) 0.010(2) -0.004(2)
C5 0.048(3) 0.029(3) 0.030(3) -0.0081(19) 0.010(2) -0.007(2)
C6 0.036(3) 0.032(3) 0.040(3) -0.002(2) 0.017(2) -0.004(2)
C7 0.034(3) 0.048(3) 0.034(3) 0.000(2) 0.016(2) 0.002(2)
C8 0.031(3) 0.048(3) 0.037(3) 0.005(2) 0.011(2) 0.004(2)
C9 0.028(3) 0.042(3) 0.050(3) 0.006(2) 0.018(2) 0.001(2)
C10 0.040(3) 0.034(3) 0.028(3) 0.018(2) 0.014(2) 0.010(2)
C11 0.037(3) 0.037(3) 0.040(3) 0.009(2) 0.022(2) 0.003(2)
C12 0.033(3) 0.028(2) 0.045(3) 0.007(2) 0.019(2) 0.008(2)
C13 0.031(3) 0.046(3) 0.031(3) 0.004(2) 0.003(2) -0.001(2)
C14 0.037(3) 0.045(3) 0.021(2) 0.0001(19) 0.005(2) -0.006(2)
C15 0.042(3) 0.059(3) 0.029(3) 0.001(2) 0.009(2) -0.002(3)
C16 0.034(3) 0.084(4) 0.029(3) -0.002(3) 0.003(2) -0.005(3)
C17 0.028(3) 0.119(6) 0.038(3) -0.010(3) 0.006(2) -0.001(3)
C18 0.033(3) 0.093(5) 0.032(3) -0.013(3) 0.004(2) 0.004(3)
C19 0.038(4) 0.134(6) 0.033(3) -0.007(3) 0.000(3) -0.009(4)
C20 0.026(2) 0.022(2) 0.024(2) 0.0018(16) 0.0054(18) -0.0004(17)
C21 0.045(3) 0.047(3) 0.027(3) 0.006(2) 0.016(2) 0.022(2)
C22 0.050(4) 0.084(5) 0.055(4) 0.021(3) 0.021(3) 0.020(3)
C23 0.068(5) 0.082(5) 0.092(6) 0.020(4) 0.043(4) 0.026(4)
C24 0.111(6) 0.082(5) 0.066(5) 0.016(4) 0.058(5) 0.025(5)
C25 0.093(5) 0.070(4) 0.032(3) 0.013(3) 0.017(3) -0.002(4)
C26 0.057(4) 0.052(4) 0.029(3) 0.004(2) 0.004(3) 0.006(3)
C27 0.040(3) 0.033(3) 0.027(3) -0.0067(19) -0.002(2) 0.008(2)
C28 0.043(3) 0.046(3) 0.050(3) -0.019(3) -0.001(3) 0.004(3)
C29 0.041(3) 0.068(4) 0.074(4) -0.034(3) 0.002(3) 0.003(3)
C30 0.060(4) 0.065(4) 0.063(4) -0.033(3) -0.018(3) 0.005(3)
C31 0.069(4) 0.061(4) 0.047(4) -0.028(3) -0.008(3) 0.007(3)
C32 0.052(3) 0.056(3) 0.036(3) -0.017(2) 0.001(3) 0.014(3)
C33 0.047(3) 0.032(3) 0.029(3) -0.0061(19) 0.005(2) 0.013(2)
C34 0.044(3) 0.024(3) 0.037(3) -0.0060(19) 0.004(2) 0.007(2)
C35 0.032(3) 0.031(3) 0.035(3) 0.0059(19) 0.007(2) 0.005(2)
C36 0.057(4) 0.066(4) 0.095(5) 0.032(4) 0.045(4) 0.014(3)
C37 0.073(5) 0.084(5) 0.135(7) 0.023(5) 0.076(5) 0.016(4)
C38 0.091(5) 0.082(5) 0.087(5) 0.044(4) 0.063(4) 0.033(4)
C39 0.160(9) 0.132(8) 0.097(6) 0.081(6) 0.094(7) 0.070(6)
C40 0.132(7) 0.089(5) 0.106(6) 0.064(5) 0.081(6) 0.063(5)
C44 0.050(4) 0.083(5) 0.077(5) 0.025(4) 0.007(3) 0.037(4)
C45 0.035(4) 0.080(6) 0.214(10) 0.061(6) -0.003(5) 0.003(4)
C46 0.037(4) 0.055(4) 0.156(7) 0.040(4) -0.003(4) 0.004(3)
C41 0.035(3) 0.028(2) 0.029(2) 0.0032(18) 0.005(2) 0.011(2)
C42 0.049(4) 0.048(4) 0.163(8) 0.009(4) -0.007(5) 0.012(3)
C43 0.064(5) 0.059(5) 0.161(9) 0.004(5) -0.011(5) 0.036(4)
C47 0.020(2) 0.026(2) 0.022(2) 0.0007(16) 0.0066(18) 0.0024(17)
C48 0.033(3) 0.032(3) 0.042(3) -0.008(2) 0.014(2) 0.002(2)
C49 0.059(4) 0.047(3) 0.060(4) -0.013(3) 0.036(3) -0.006(3)
C50 0.052(4) 0.064(4) 0.072(4) -0.027(3) 0.037(3) -0.003(3)
C51 0.053(4) 0.046(3) 0.084(5) -0.014(3) 0.032(3) 0.009(3)
C52 0.095(5) 0.033(3) 0.132(6) -0.013(4) 0.074(5) -0.007(3)
C53 0.068(4) 0.036(3) 0.101(5) -0.017(3) 0.058(4) -0.008(3)
C54 0.098(6) 0.063(5) 0.128(7) -0.036(4) 0.061(5) 0.007(4)

loop_
_atom_type_symbol
_atom_type_description
_atom_type_scat_dispersion_real
_atom_type_scat_dispersion_imag
_atom_type_scat_source
C C 0.0033 0.0016 'International Tables Vol C Tables 4.2.6.8 and 6.1.1.4'
H H 0.0000 0.0000 'International Tables Vol C Tables 4.2.6.8 and 6.1.1.4'
Fe Fe 0.3463 0.8444 'International Tables Vol C Tables 4.2.6.8 and 6.1.1.4'
O O 0.0106 0.0060 'International Tables Vol C Tables 4.2.6.8 and 6.1.1.4'
P P 0.1023 0.0942 'International Tables Vol C Tables 4.2.6.8 and 6.1.1.4'
Pt Pt -1.7033 8.3905 'International Tables Vol C Tables 4.2.6.8 and 6.1.1.4'
S S 0.1246 0.1234 'International Tables Vol C Tables 4.2.6.8 and 6.1.1.4'

loop_
_geom_angle_atom_site_label_1
_geom_angle_atom_site_label_2
_geom_angle_atom_site_label_3
_geom_angle
P1 Pt1 P2 85.98(4)
P1 Pt1 S3 172.13(4)
P1 Pt1 S4 93.08(4)
P2 Pt1 S3 94.45(4)
P2 Pt1 S4 175.20(4)
S4 Pt1 S3 87.13(4)
S1 Fe1 Fe2 54.78(4)
S1 Fe1 S2 82.70(5)
S2 Fe1 Fe2 76.00(4)
C1 Fe1 Fe2 94.88(16)
C1 Fe1 S1 149.56(16)
C1 Fe1 S2 87.73(16)
C1 Fe1 C3 91.6(2)
C2 Fe1 Fe2 155.40(17)
C2 Fe1 S1 105.23(16)
C2 Fe1 S2 88.11(16)
C2 Fe1 C1 103.2(2)
C2 Fe1 C3 97.6(2)
C3 Fe1 Fe2 98.43(16)
C3 Fe1 S1 95.14(16)
C3 Fe1 S2 174.29(17)
S1 Fe2 Fe1 54.43(4)
C4 Fe2 Fe1 94.51(16)
C4 Fe2 S1 93.64(16)
C4 Fe2 C20 172.4(2)
C5 Fe2 Fe1 159.46(15)
C5 Fe2 S1 106.73(16)
C5 Fe2 C4 94.9(2)
C5 Fe2 C6 100.4(2)
C5 Fe2 C20 92.69(19)
C6 Fe2 Fe1 97.21(15)
C6 Fe2 S1 151.20(15)
C6 Fe2 C4 93.6(2)
C6 Fe2 C20 85.42(19)
C20 Fe2 Fe1 78.12(12)
C20 Fe2 S1 83.74(12)
S5 Fe3 Fe4 76.12(4)
S6 Fe3 Fe4 55.11(4)
S6 Fe3 S5 81.19(5)
C7 Fe3 Fe4 157.73(16)
C7 Fe3 S5 93.75(15)
C7 Fe3 S6 104.20(16)
C8 Fe3 Fe4 99.04(16)
C8 Fe3 S5 88.56(16)
C8 Fe3 S6 153.77(16)
C8 Fe3 C7 100.5(2)
C9 Fe3 Fe4 93.66(15)
C9 Fe3 S5 169.51(16)
C9 Fe3 S6 95.02(16)
C9 Fe3 C7 96.7(2)
C9 Fe3 C8 90.7(2)
S6 Fe4 Fe3 54.36(4)
C10 Fe4 Fe3 96.59(15)
C10 Fe4 S6 150.00(14)
C10 Fe4 C11 94.1(2)
C10 Fe4 C12 105.3(2)
C10 Fe4 C47 83.10(18)
C11 Fe4 Fe3 95.46(14)
C11 Fe4 S6 95.88(15)
C11 Fe4 C47 173.03(19)
C12 Fe4 Fe3 155.58(15)
C12 Fe4 S6 102.20(16)
C12 Fe4 C11 93.7(2)
C12 Fe4 C47 93.21(18)
C47 Fe4 Fe3 78.56(12)
C47 Fe4 S6 83.58(12)
C21 P1 Pt1 111.43(17)
C21 P1 C33 107.7(2)
C27 P1 Pt1 119.19(16)
C27 P1 C21 105.9(2)
C27 P1 C33 105.1(2)
C33 P1 Pt1 106.78(14)
C34 P2 Pt1 105.78(15)
C35 P2 Pt1 116.45(15)
C35 P2 C34 105.9(2)
C35 P2 C41 107.35(19)
C41 P2 Pt1 115.80(12)
C41 P2 C34 104.47(19)
Fe1 S1 Fe2 70.79(4)
C13 S1 Fe1 112.84(16)
C13 S1 Fe2 114.63(17)
C20 S2 Fe1 93.69(15)
C20 S3 Pt1 103.52(15)
C47 S4 Pt1 104.39(14)
C47 S5 Fe3 93.24(14)
Fe3 S6 Fe4 70.53(4)
C48 S6 Fe3 113.59(16)
C48 S6 Fe4 113.78(16)
O1 C1 Fe1 178.3(5)
O2 C2 Fe1 177.0(5)
O3 C3 Fe1 178.7(5)
O4 C4 Fe2 177.6(5)
O5 C5 Fe2 179.2(4)
O6 C6 Fe2 178.5(5)
O7 C7 Fe3 178.9(5)
O8 C8 Fe3 179.8(5)
O9 C9 Fe3 178.1(5)
O10 C10 Fe4 177.3(4)
O11 C11 Fe4 176.7(4)
O12 C12 Fe4 177.5(4)
C14 C13 S1 121.3(4)
C14 C13 C18 118.9(4)
C18 C13 S1 119.6(4)
C13 C14 H14 119.8
C13 C14 C15 120.3(5)
C15 C14 H14 119.8
C14 C15 H15 119.4
C16 C15 C14 121.2(5)
C16 C15 H15 119.4
C15 C16 C19 121.5(5)
C17 C16 C15 117.8(5)
C17 C16 C19 120.7(5)
C16 C17 H17 119.3
C16 C17 C18 121.5(5)
C18 C17 H17 119.3
C13 C18 C17 120.1(5)
C13 C18 H18 119.9
C17 C18 H18 119.9
C16 C19 H19A 109.5
C16 C19 H19B 109.5
C16 C19 H19C 109.5
H19A C19 H19B 109.5
H19A C19 H19C 109.5
H19B C19 H19C 109.5
S2 C20 Fe2 112.2(2)
S2 C20 S3 122.7(2)
S3 C20 Fe2 125.1(2)
C22 C21 P1 118.5(4)
C26 C21 P1 121.4(4)
C26 C21 C22 119.4(5)
C21 C22 H22 119.7
C23 C22 C21 120.6(6)
C23 C22 H22 119.7
C22 C23 H23 120.6
C22 C23 C24 118.8(7)
C24 C23 H23 120.6
C23 C24 H24 120.2
C25 C24 C23 119.6(6)
C25 C24 H24 120.2
C24 C25 H25 119.6
C26 C25 C24 120.8(6)
C26 C25 H25 119.6
C21 C26 C25 120.3(6)
C21 C26 H26 119.9
C25 C26 H26 119.9
C28 C27 P1 120.7(3)
C28 C27 C32 119.2(4)
C32 C27 P1 120.1(4)
C27 C28 H28 119.9
C27 C28 C29 120.2(5)
C29 C28 H28 119.9
C28 C29 H29 120.0
C30 C29 C28 120.1(6)
C30 C29 H29 120.0
C29 C30 H30 120.4
C31 C30 C29 119.2(5)
C31 C30 H30 120.4
C30 C31 H31 119.4
C30 C31 C32 121.1(5)
C32 C31 H31 119.4
C27 C32 C31 120.1(5)
C27 C32 H32 119.9
C31 C32 H32 119.9
P1 C33 H33A 110.1
P1 C33 H33B 110.1
H33A C33 H33B 108.4
C34 C33 P1 107.9(3)
C34 C33 H33A 110.1
C34 C33 H33B 110.1
P2 C34 H34A 110.3
P2 C34 H34B 110.3
C33 C34 P2 107.2(3)
C33 C34 H34A 110.3
C33 C34 H34B 110.3
H34A C34 H34B 108.5
C36 C35 P2 121.7(4)
C40 C35 P2 122.1(4)
C40 C35 C36 116.0(5)
C35 C36 H36 119.8
C35 C36 C37 120.4(6)
C37 C36 H36 119.8
C36 C37 H37 119.7
C38 C37 C36 120.6(6)
C38 C37 H37 119.7
C37 C38 H38 120.5
C39 C38 C37 119.0(6)
C39 C38 H38 120.5
C38 C39 H39 118.6
C38 C39 C40 122.8(7)
C40 C39 H39 118.6
C35 C40 C39 121.0(6)
C35 C40 H40 119.5
C39 C40 H40 119.5
C45 C44 H44 120.0
C45 C44 C43 120.0
C43 C44 H44 120.0
C44 C45 H45 120.0
C46 C45 C44 120.0
C46 C45 H45 120.0
C45 C46 H46 120.0
C45 C46 C41 120.0
C41 C46 H46 120.0
C46 C41 P2 119.0(2)
C46 C41 C42 120.0
C42 C41 P2 120.9(2)
C41 C42 H42 120.0
C41 C42 C43 120.0
C43 C42 H42 120.0
C44 C43 H43 120.0
C42 C43 C44 120.0
C42 C43 H43 120.0
S4 C47 Fe4 124.8(2)
S5 C47 Fe4 112.0(2)
S5 C47 S4 123.2(2)
C49 C48 S6 121.4(4)
C53 C48 S6 119.8(4)
C53 C48 C49 118.4(5)
C48 C49 H49 119.4
C50 C49 C48 121.2(5)
C50 C49 H49 119.4
C49 C50 H50 119.5
C51 C50 C49 121.0(5)
C51 C50 H50 119.5
C50 C51 C52 118.0(5)
C50 C51 C54 120.8(6)
C52 C51 C54 121.2(6)
C51 C52 H52 119.0
C51 C52 C53 122.0(6)
C53 C52 H52 119.0
C48 C53 C52 119.4(5)
C48 C53 H53 120.3
C52 C53 H53 120.3
C51 C54 H54A 109.4
C51 C54 H54B 109.4
C51 C54 H54C 109.5
H54A C54 H54B 109.5
H54A C54 H54C 109.5
H54B C54 H54C 109.5

loop_
_geom_bond_atom_site_label_1
_geom_bond_atom_site_label_2
_geom_bond_distance
Pt1 P1 2.2599(12)
Pt1 P2 2.2629(11)
Pt1 S3 2.3713(11)
Pt1 S4 2.3684(11)
Fe1 Fe2 2.6121(10)
Fe1 S1 2.2501(13)
Fe1 S2 2.3039(13)
Fe1 C1 1.787(5)
Fe1 C2 1.781(6)
Fe1 C3 1.790(5)
Fe2 S1 2.2598(14)
Fe2 C4 1.809(5)
Fe2 C5 1.797(5)
Fe2 C6 1.801(5)
Fe2 C20 1.978(4)
Fe3 Fe4 2.5978(9)
Fe3 S5 2.3075(13)
Fe3 S6 2.2393(13)
Fe3 C7 1.794(5)
Fe3 C8 1.781(5)
Fe3 C9 1.780(5)
Fe4 S6 2.2602(14)
Fe4 C10 1.779(5)
Fe4 C11 1.829(5)
Fe4 C12 1.802(5)
Fe4 C47 1.969(4)
P1 C21 1.813(5)
P1 C27 1.811(5)
P1 C33 1.843(4)
P2 C34 1.839(4)
P2 C35 1.799(5)
P2 C41 1.824(3)
S1 C13 1.804(5)
S2 C20 1.675(4)
S3 C20 1.681(4)
S4 C47 1.686(4)
S5 C47 1.683(4)
S6 C48 1.786(4)
O1 C1 1.137(5)
O2 C2 1.154(6)
O3 C3 1.141(6)
O4 C4 1.146(5)
O5 C5 1.139(5)
O6 C6 1.135(5)
O7 C7 1.135(5)
O8 C8 1.150(6)
O9 C9 1.152(5)
O10 C10 1.153(5)
O11 C11 1.136(5)
O12 C12 1.136(5)
C13 C14 1.376(6)
C13 C18 1.377(7)
C14 H14 0.9500
C14 C15 1.395(6)
C15 H15 0.9500
C15 C16 1.380(7)
C16 C17 1.371(7)
C16 C19 1.525(7)
C17 H17 0.9500
C17 C18 1.399(7)
C18 H18 0.9500
C19 H19A 0.9800
C19 H19B 0.9800
C19 H19C 0.9800
C21 C22 1.417(7)
C21 C26 1.378(6)
C22 H22 0.9500
C22 C23 1.394(8)
C23 H23 0.9500
C23 C24 1.406(9)
C24 H24 0.9500
C24 C25 1.405(9)
C25 H25 0.9500
C25 C26 1.378(8)
C26 H26 0.9500
C27 C28 1.378(7)
C27 C32 1.380(6)
C28 H28 0.9500
C28 C29 1.391(7)
C29 H29 0.9500
C29 C30 1.386(7)
C30 H30 0.9500
C30 C31 1.359(8)
C31 H31 0.9500
C31 C32 1.385(7)
C32 H32 0.9500
C33 H33A 0.9900
C33 H33B 0.9900
C33 C34 1.503(6)
C34 H34A 0.9900
C34 H34B 0.9900
C35 C36 1.373(7)
C35 C40 1.358(7)
C36 H36 0.9500
C36 C37 1.417(8)
C37 H37 0.9500
C37 C38 1.319(8)
C38 H38 0.9500
C38 C39 1.295(9)
C39 H39 0.9500
C39 C40 1.381(9)
C40 H40 0.9500
C44 H44 0.9500
C44 C45 1.3900
C44 C43 1.3900
C45 H45 0.9500
C45 C46 1.3900
C46 H46 0.9500
C46 C41 1.3900
C41 C42 1.3900
C42 H42 0.9500
C42 C43 1.3900
C43 H43 0.9500
C48 C49 1.382(7)
C48 C53 1.371(7)
C49 H49 0.9500
C49 C50 1.376(7)
C50 H50 0.9500
C50 C51 1.362(8)
C51 C52 1.371(8)
C51 C54 1.517(7)
C52 H52 0.9500
C52 C53 1.395(7)
C53 H53 0.9500
C54 H54A 0.9800
C54 H54B 0.9799
C54 H54C 0.9800

loop_
_geom_torsion_atom_site_label_1
_geom_torsion_atom_site_label_2
_geom_torsion_atom_site_label_3
_geom_torsion_atom_site_label_4
_geom_torsion
Pt1 P1 C21 C22 61.8(5)
Pt1 P1 C21 C26 -108.4(4)
Pt1 P1 C27 C28 8.6(5)
Pt1 P1 C27 C32 -172.6(4)
Pt1 P1 C33 C34 40.5(3)
Pt1 P2 C34 C33 46.5(3)
Pt1 P2 C35 C36 -5.4(5)
Pt1 P2 C35 C40 -179.8(5)
Pt1 P2 C41 C46 28.7(3)
Pt1 P2 C41 C42 -152.9(2)
Pt1 S3 C20 Fe2 176.8(2)
Pt1 S3 C20 S2 -3.3(3)
Pt1 S4 C47 Fe4 175.0(2)
Pt1 S4 C47 S5 -6.6(3)
Fe1 S1 C13 C14 132.9(4)
Fe1 S1 C13 C18 -53.0(5)
Fe1 S2 C20 Fe2 0.21(19)
Fe1 S2 C20 S3 -179.7(2)
Fe2 S1 C13 C14 54.5(4)
Fe2 S1 C13 C18 -131.4(4)
Fe3 S5 C47 Fe4 2.26(19)
Fe3 S5 C47 S4 -176.4(2)
Fe3 S6 C48 C49 51.0(5)
Fe3 S6 C48 C53 -136.6(4)
Fe4 S6 C48 C49 129.2(4)
Fe4 S6 C48 C53 -58.4(5)
P1 C21 C22 C23 -176.2(5)
P1 C21 C26 C25 178.1(4)
P1 C27 C28 C29 178.9(5)
P1 C27 C32 C31 -179.1(5)
P1 C33 C34 P2 -55.5(4)
P2 C35 C36 C37 -175.2(5)
P2 C35 C40 C39 176.4(7)
P2 C41 C42 C43 -178.4(3)
S1 C13 C14 C15 173.9(4)
S1 C13 C18 C17 -173.2(5)
S6 C48 C49 C50 172.6(4)
S6 C48 C53 C52 -172.1(5)
C13 C14 C15 C16 -2.1(8)
C14 C13 C18 C17 1.0(9)
C14 C15 C16 C17 3.5(9)
C14 C15 C16 C19 -177.5(5)
C15 C16 C17 C18 -2.7(10)
C16 C17 C18 C13 0.5(10)
C18 C13 C14 C15 -0.2(8)
C19 C16 C17 C18 178.3(6)
C21 P1 C27 C28 -117.9(5)
C21 P1 C27 C32 60.9(5)
C21 P1 C33 C34 160.3(3)
C21 C22 C23 C24 -1.2(10)
C22 C21 C26 C25 8.0(8)
C22 C23 C24 C25 6.2(10)
C23 C24 C25 C26 -4.1(10)
C24 C25 C26 C21 -3.1(9)
C26 C21 C22 C23 -5.8(9)
C27 P1 C21 C22 -167.1(4)
C27 P1 C21 C26 22.7(5)
C27 P1 C33 C34 -87.1(3)
C27 C28 C29 C30 1.0(10)
C28 C27 C32 C31 -0.2(9)
C28 C29 C30 C31 -2.0(11)
C29 C30 C31 C32 1.9(11)
C30 C31 C32 C27 -0.8(10)
C32 C27 C28 C29 0.1(9)
C33 P1 C21 C22 -55.0(5)
C33 P1 C21 C26 134.8(4)
C33 P1 C27 C28 128.2(4)
C33 P1 C27 C32 -53.0(5)
C34 P2 C35 C36 -122.6(5)
C34 P2 C35 C40 63.0(6)
C34 P2 C41 C46 144.6(3)
C34 P2 C41 C42 -37.0(3)
C35 P2 C34 C33 170.7(3)
C35 P2 C41 C46 -103.3(3)
C35 P2 C41 C42 75.1(3)
C35 C36 C37 C38 -3.7(12)
C36 C35 C40 C39 1.6(12)
C36 C37 C38 C39 6.5(13)
C37 C38 C39 C40 -5.3(16)
C38 C39 C40 C35 1.2(16)
C40 C35 C36 C37 -0.4(10)
C44 C45 C46 C41 0.0
C45 C44 C43 C42 0.0
C45 C46 C41 P2 178.5(3)
C45 C46 C41 C42 0.0
C46 C41 C42 C43 0.0
C41 P2 C34 C33 -76.2(3)
C41 P2 C35 C36 126.3(5)
C41 P2 C35 C40 -48.2(6)
C41 C42 C43 C44 0.0
C43 C44 C45 C46 0.0
C48 C49 C50 C51 -0.8(9)
C49 C48 C53 C52 0.5(9)
C49 C50 C51 C52 0.9(10)
C49 C50 C51 C54 -178.6(6)
C50 C51 C52 C53 -0.3(11)
C51 C52 C53 C48 -0.4(11)
C53 C48 C49 C50 0.1(9)
C54 C51 C52 C53 179.1(7)
